data_2212260
loop_
_publ_author_name
'Choi, Hong Dae'
'Seo,  Pil Ja'
'Son, Byeng Wha'
'Lee, Uk'

_publ_section_title 2,6,8-Trimethyl-3,5-bis(methylsulfanyl)benzo[1,2-<i>b</i>:5,4-<i>b</i>']difuran
_journal_coeditor_code IS2144
_journal_issue 2
_journal_name_full 'Acta Crystallographica Section E'
_journal_page_first o662
_journal_page_last o663
_journal_paper_doi 10.1107/S1600536807000785
_journal_volume 63
_journal_year 2007
_chemical_formula_iupac 'C15 H16 O2 S2'
_chemical_formula_moiety 'C15 H16 O2 S2'
_chemical_formula_sum 'C15 H16 O2 S2'
_chemical_formula_weight 292.40
_chemical_name_systematic
;
2,6,8-Trimethyl-3,5-bis(methylsulfanyl)benzo[1,2-b:5,4-b']difuran
;
_space_group_IT_number 14
_symmetry_cell_setting monoclinic
_symmetry_space_group_name_Hall '-P 2ybc'
_symmetry_space_group_name_H-M 'P 1 21/c 1'
_atom_sites_solution_hydrogens geom
_atom_sites_solution_primary direct
_atom_sites_solution_secondary difmap
_audit_creation_method SHELXL-97
_cell_angle_alpha 90.00
_cell_angle_beta 104.479(7)
_cell_angle_gamma 90.00
_cell_formula_units_Z 4
_cell_length_a 7.895(3)
_cell_length_b 13.008(5)
_cell_length_c 14.498(6)
_cell_measurement_reflns_used 5039
_cell_measurement_temperature 173(2)
_cell_measurement_theta_max 28.24
_cell_measurement_theta_min 2.70
_cell_volume 1441.6(10)
_computing_cell_refinement 'SAINT (Bruker, 1997)'
_computing_data_collection 'SMART (Bruker, 1997)'
_computing_data_reduction SAINT
_computing_molecular_graphics 'ORTEP-3 (Farrugia, 1997) and DIAMOND (Brandenburg, 1998)'
_computing_publication_material SHELXL97
_computing_structure_refinement 'SHELXL97 (Sheldrick, 1997)'
_computing_structure_solution 'SHELXS97 (Sheldrick, 1997)'
_diffrn_ambient_temperature 173(2)
_diffrn_detector_area_resol_mean 10.00
_diffrn_measured_fraction_theta_full 0.986
_diffrn_measured_fraction_theta_max 0.986
_diffrn_measurement_device_type 'Bruker SMART CCD'
_diffrn_measurement_method '\f and \w'
_diffrn_radiation_monochromator graphite
_diffrn_radiation_source 'fine-focus sealed tube'
_diffrn_radiation_type MoK\a
_diffrn_radiation_wavelength 0.71073
_diffrn_reflns_av_R_equivalents 0.0701
_diffrn_reflns_av_sigmaI/netI 0.0495
_diffrn_reflns_limit_h_max 9
_diffrn_reflns_limit_h_min -10
_diffrn_reflns_limit_k_max 13
_diffrn_reflns_limit_k_min -16
_diffrn_reflns_limit_l_max 18
_diffrn_reflns_limit_l_min -18
_diffrn_reflns_number 8031
_diffrn_reflns_theta_full 27.00
_diffrn_reflns_theta_max 27.00
_diffrn_reflns_theta_min 2.13
_diffrn_standards_number 0
_exptl_absorpt_coefficient_mu 0.364
_exptl_absorpt_correction_type none
_exptl_crystal_colour colorless
_exptl_crystal_density_diffrn 1.347
_exptl_crystal_density_method 'not measured'
_exptl_crystal_description block
_exptl_crystal_F_000 616
_exptl_crystal_size_max 0.65
_exptl_crystal_size_mid 0.58
_exptl_crystal_size_min 0.54
_refine_diff_density_max 0.291
_refine_diff_density_min -0.367
_refine_ls_extinction_method none
_refine_ls_goodness_of_fit_ref 1.053
_refine_ls_hydrogen_treatment constr
_refine_ls_matrix_type full
_refine_ls_number_parameters 173
_refine_ls_number_reflns 3097
_refine_ls_number_restraints 0
_refine_ls_restrained_S_all 1.053
_refine_ls_R_factor_all 0.0549
_refine_ls_R_factor_gt 0.0461
_refine_ls_shift/su_max 0.000
_refine_ls_shift/su_mean 0.000
_refine_ls_structure_factor_coef Fsqd
_refine_ls_weighting_details 'calc w=1/[\s^2^(Fo^2^)+(0.0664P)^2^+1.1009P] where P=(Fo^2^+2Fc^2^)/3'
_refine_ls_weighting_scheme calc
_refine_ls_wR_factor_gt 0.1212
_refine_ls_wR_factor_ref 0.1349
_reflns_number_gt 2702
_reflns_number_total 3097
_reflns_threshold_expression I>2\s(I)
_cod_data_source_file is2144.cif
_cod_data_source_block I
_cod_original_sg_symbol_Hall -p_2ybc
_cod_original_sg_symbol_H-M 'P 21/c'
_cod_database_code 2212260
_cod_database_fobs_code 2212260

loop_
_symmetry_equiv_pos_as_xyz
'x, y, z'
'-x, y+1/2, -z+1/2'
'-x, -y, -z'
'x, -y-1/2, z-1/2'

loop_
_atom_site_type_symbol
_atom_site_label
_atom_site_fract_x
_atom_site_fract_y
_atom_site_fract_z
_atom_site_U_iso_or_equiv
_atom_site_adp_type
_atom_site_calc_flag
_atom_site_refinement_flags
_atom_site_occupancy
S S1 0.16417(8) 0.13072(5) 0.01430(4) 0.03434(18) Uani d . 1
S S2 0.19226(7) 0.64068(4) 0.04782(4) 0.03309(18) Uani d . 1
O O2 0.67414(19) 0.55739(11) 0.17686(10) 0.0264(3) Uani d . 1
O O1 0.64796(19) 0.18436(11) 0.16212(10) 0.0270(3) Uani d . 1
C C1 0.3653(3) 0.17953(16) 0.07964(13) 0.0266(4) Uani d . 1
C C2 0.4143(3) 0.28718(15) 0.09559(13) 0.0230(4) Uani d . 1
C C3 0.3269(3) 0.38103(15) 0.07452(13) 0.0249(4) Uani d . 1
H H3 0.2094 0.3845 0.0423 0.030 Uiso calc R 1
C C4 0.4261(3) 0.46921(15) 0.10468(13) 0.0234(4) Uani d . 1
C C5 0.3902(3) 0.57913(16) 0.09933(13) 0.0255(4) Uani d . 1
C C6 0.5414(3) 0.62742(15) 0.14272(14) 0.0262(4) Uani d . 1
C C7 0.6027(3) 0.46116(15) 0.15430(13) 0.0234(4) Uani d . 1
C C8 0.6950(3) 0.37021(15) 0.18017(14) 0.0251(4) Uani d . 1
C C9 0.5907(3) 0.28482(16) 0.14686(13) 0.0238(4) Uani d . 1
C C10 0.5073(3) 0.12257(15) 0.12071(14) 0.0271(4) Uani d . 1
C C11 0.5902(3) 0.73707(17) 0.15837(15) 0.0316(5) Uani d . 1
H H11A 0.6805 0.7532 0.1270 0.038 Uiso calc R 1
H H11B 0.6321 0.7499 0.2254 0.038 Uiso calc R 1
H H11C 0.4896 0.7793 0.1329 0.038 Uiso calc R 1
C C12 0.8811(3) 0.36481(17) 0.23901(18) 0.0364(5) Uani d . 1
H H12A 0.9588 0.3625 0.1976 0.055 Uiso calc R 1
H H12B 0.8965 0.3041 0.2778 0.055 Uiso calc R 1
H H12C 0.9066 0.4244 0.2791 0.055 Uiso calc R 1
C C13 0.5402(3) 0.01050(17) 0.13009(16) 0.0342(5) Uani d . 1
H H13A 0.5757 -0.0076 0.1963 0.041 Uiso calc R 1
H H13B 0.6311 -0.0076 0.0998 0.041 Uiso calc R 1
H H13C 0.4351 -0.0260 0.1002 0.041 Uiso calc R 1
C C14 0.0312(3) 0.1401(2) 0.09831(19) 0.0424(6) Uani d . 1
H H14A -0.0842 0.1150 0.0695 0.064 Uiso calc R 1
H H14B 0.0245 0.2107 0.1166 0.064 Uiso calc R 1
H H14C 0.0825 0.0997 0.1537 0.064 Uiso calc R 1
C C15 0.0642(3) 0.6019(2) 0.12901(16) 0.0371(5) Uani d . 1
H H15A -0.0509 0.6310 0.1088 0.056 Uiso calc R 1
H H15B 0.1196 0.6259 0.1920 0.056 Uiso calc R 1
H H15C 0.0559 0.5283 0.1295 0.056 Uiso calc R 1

loop_
_atom_site_aniso_label
_atom_site_aniso_U_11
_atom_site_aniso_U_22
_atom_site_aniso_U_33
_atom_site_aniso_U_12
_atom_site_aniso_U_13
_atom_site_aniso_U_23
S1 0.0317(3) 0.0369(3) 0.0349(3) -0.0076(2) 0.0093(2) -0.0105(2)
S2 0.0309(3) 0.0336(3) 0.0348(3) 0.0082(2) 0.0082(2) 0.0072(2)
O2 0.0264(7) 0.0235(7) 0.0300(7) -0.0011(6) 0.0083(5) -0.0009(6)
O1 0.0292(7) 0.0229(7) 0.0290(7) 0.0028(6) 0.0074(5) 0.0012(6)
C1 0.0302(10) 0.0281(11) 0.0239(9) -0.0025(8) 0.0111(7) -0.0027(8)
C2 0.0252(10) 0.0240(10) 0.0209(8) -0.0020(8) 0.0080(7) -0.0015(7)
C3 0.0245(10) 0.0282(10) 0.0222(9) 0.0005(8) 0.0060(7) 0.0003(7)
C4 0.0263(10) 0.0234(10) 0.0223(8) 0.0022(8) 0.0092(7) 0.0012(7)
C5 0.0262(10) 0.0265(10) 0.0258(9) 0.0029(8) 0.0104(7) 0.0029(7)
C6 0.0317(11) 0.0248(10) 0.0255(9) 0.0036(8) 0.0136(8) 0.0021(7)
C7 0.0235(9) 0.0232(10) 0.0252(9) -0.0013(7) 0.0092(7) -0.0016(7)
C8 0.0245(10) 0.0255(10) 0.0256(9) 0.0014(7) 0.0066(7) 0.0008(7)
C9 0.0247(10) 0.0246(10) 0.0233(9) 0.0030(7) 0.0083(7) 0.0017(7)
C10 0.0348(11) 0.0251(10) 0.0245(9) -0.0016(8) 0.0132(8) -0.0011(7)
C11 0.0371(12) 0.0261(11) 0.0349(11) -0.0022(9) 0.0148(9) -0.0002(8)
C12 0.0276(11) 0.0320(12) 0.0440(12) 0.0026(9) -0.0013(9) -0.0002(9)
C13 0.0453(13) 0.0246(11) 0.0349(11) 0.0023(9) 0.0143(9) -0.0002(9)
C14 0.0336(13) 0.0493(15) 0.0480(14) -0.0013(10) 0.0175(10) 0.0040(11)
C15 0.0259(11) 0.0492(14) 0.0375(11) -0.0002(10) 0.0102(8) -0.0064(10)

loop_
_atom_type_symbol
_atom_type_description
_atom_type_scat_dispersion_real
_atom_type_scat_dispersion_imag
_atom_type_scat_source
C C 0.0033 0.0016 'International Tables Vol C Tables 4.2.6.8 and 6.1.1.4'
H H 0.0000 0.0000 'International Tables Vol C Tables 4.2.6.8 and 6.1.1.4'
O O 0.0106 0.0060 'International Tables Vol C Tables 4.2.6.8 and 6.1.1.4'
S S 0.1246 0.1234 'International Tables Vol C Tables 4.2.6.8 and 6.1.1.4'

loop_
_geom_angle_atom_site_label_1
_geom_angle_atom_site_label_2
_geom_angle_atom_site_label_3
_geom_angle
_geom_angle_publ_flag
C1 S1 C14 102.27(11) n
C5 S2 C15 100.38(11) n
C7 O2 C6 106.54(16) n
C9 O1 C10 106.58(16) n
C10 C1 C2 107.42(18) ?
C10 C1 S1 125.39(17) ?
C2 C1 S1 127.11(16) ?
C3 C2 C9 120.28(18) ?
C3 C2 C1 135.09(19) ?
C9 C2 C1 104.58(17) ?
C4 C3 C2 116.20(18) ?
C4 C3 H3 121.9 ?
C2 C3 H3 121.9 ?
C3 C4 C7 120.44(18) ?
C3 C4 C5 134.74(19) ?
C7 C4 C5 104.81(17) ?
C6 C5 C4 107.06(18) ?
C6 C5 S2 125.09(17) ?
C4 C5 S2 127.85(16) ?
C5 C6 O2 111.16(18) ?
C5 C6 C11 133.0(2) ?
O2 C6 C11 115.79(19) ?
O2 C7 C8 123.56(18) ?
O2 C7 C4 110.42(17) ?
C8 C7 C4 126.00(18) ?
C7 C8 C9 111.10(18) ?
C7 C8 C12 124.32(18) ?
C9 C8 C12 124.55(18) ?
O1 C9 C8 123.80(18) ?
O1 C9 C2 110.27(17) ?
C8 C9 C2 125.92(19) ?
C1 C10 O1 111.14(18) ?
C1 C10 C13 133.4(2) ?
O1 C10 C13 115.43(19) ?
C6 C11 H11A 109.5 ?
C6 C11 H11B 109.5 ?
H11A C11 H11B 109.5 ?
C6 C11 H11C 109.5 ?
H11A C11 H11C 109.5 ?
H11B C11 H11C 109.5 ?
C8 C12 H12A 109.5 ?
C8 C12 H12B 109.5 ?
H12A C12 H12B 109.5 ?
C8 C12 H12C 109.5 ?
H12A C12 H12C 109.5 ?
H12B C12 H12C 109.5 ?
C10 C13 H13A 109.5 ?
C10 C13 H13B 109.5 ?
H13A C13 H13B 109.5 ?
C10 C13 H13C 109.5 ?
H13A C13 H13C 109.5 ?
H13B C13 H13C 109.5 ?
S1 C14 H14A 109.5 ?
S1 C14 H14B 109.5 ?
H14A C14 H14B 109.5 ?
S1 C14 H14C 109.5 ?
H14A C14 H14C 109.5 ?
H14B C14 H14C 109.5 ?
S2 C15 H15A 109.5 ?
S2 C15 H15B 109.5 ?
H15A C15 H15B 109.5 ?
S2 C15 H15C 109.5 ?
H15A C15 H15C 109.5 ?
H15B C15 H15C 109.5 ?

loop_
_geom_bond_atom_site_label_1
_geom_bond_atom_site_label_2
_geom_bond_distance
_geom_bond_publ_flag
S1 C1 1.752(2) n
S1 C14 1.800(3) n
S2 C5 1.749(2) n
S2 C15 1.804(2) n
O2 C7 1.378(2) n
O2 C6 1.383(3) n
O1 C9 1.382(2) n
O1 C10 1.381(3) n
C1 C10 1.351(3) ?
C1 C2 1.456(3) ?
C2 C3 1.398(3) ?
C2 C9 1.405(3) ?
C3 C4 1.396(3) ?
C3 H3 0.9300 ?
C4 C7 1.404(3) ?
C4 C5 1.456(3) ?
C5 C6 1.356(3) ?
C6 C11 1.480(3) ?
C7 C8 1.391(3) ?
C8 C9 1.395(3) ?
C8 C12 1.505(3) ?
C10 C13 1.481(3) ?
C11 H11A 0.9600 ?
C11 H11B 0.9600 ?
C11 H11C 0.9600 ?
C12 H12A 0.9600 ?
C12 H12B 0.9600 ?
C12 H12C 0.9600 ?
C13 H13A 0.9600 ?
C13 H13B 0.9600 ?
C13 H13C 0.9600 ?
C14 H14A 0.9600 ?
C14 H14B 0.9600 ?
C14 H14C 0.9600 ?
C15 H15A 0.9600 ?
C15 H15B 0.9600 ?
C15 H15C 0.9600 ?

loop_
_geom_hbond_atom_site_label_D
_geom_hbond_atom_site_label_H
_geom_hbond_atom_site_label_A
_geom_hbond_site_symmetry_A
_geom_hbond_distance_DH
_geom_hbond_distance_HA
_geom_hbond_distance_DA
_geom_hbond_angle_DHA
C11 H11B Cg1 2_655 0.96 2.75 3.480(3) 133
C13 H13A Cg3 2_645 0.96 2.82 3.586(3) 138

loop_
_geom_torsion_atom_site_label_1
_geom_torsion_atom_site_label_2
_geom_torsion_atom_site_label_3
_geom_torsion_atom_site_label_4
_geom_torsion
C14 S1 C1 C10 102.73(19)
C14 S1 C1 C2 -80.81(19)
C10 C1 C2 C3 -177.3(2)
S1 C1 C2 C3 5.8(3)
C10 C1 C2 C9 0.4(2)
S1 C1 C2 C9 -176.55(14)
C9 C2 C3 C4 1.8(3)
C1 C2 C3 C4 179.2(2)
C2 C3 C4 C7 -0.8(3)
C2 C3 C4 C5 -179.22(19)
C3 C4 C5 C6 179.5(2)
C7 C4 C5 C6 0.9(2)
C3 C4 C5 S2 -0.4(3)
C7 C4 C5 S2 -178.94(14)
C15 S2 C5 C6 -111.48(19)
C15 S2 C5 C4 68.37(19)
C4 C5 C6 O2 -0.4(2)
S2 C5 C6 O2 179.48(13)
C4 C5 C6 C11 178.4(2)
S2 C5 C6 C11 -1.7(3)
C7 O2 C6 C5 -0.3(2)
C7 O2 C6 C11 -179.32(16)
C6 O2 C7 C8 -177.59(18)
C6 O2 C7 C4 0.9(2)
C3 C4 C7 O2 -179.98(16)
C5 C4 C7 O2 -1.2(2)
C3 C4 C7 C8 -1.5(3)
C5 C4 C7 C8 177.34(18)
O2 C7 C8 C9 -179.25(16)
C4 C7 C8 C9 2.4(3)
O2 C7 C8 C12 2.5(3)
C4 C7 C8 C12 -175.8(2)
C10 O1 C9 C8 178.53(18)
C10 O1 C9 C2 -0.2(2)
C7 C8 C9 O1 -179.89(16)
C12 C8 C9 O1 -1.7(3)
C7 C8 C9 C2 -1.3(3)
C12 C8 C9 C2 176.9(2)
C3 C2 C9 O1 177.98(16)
C1 C2 C9 O1 -0.1(2)
C3 C2 C9 C8 -0.7(3)
C1 C2 C9 C8 -178.84(18)
C2 C1 C10 O1 -0.6(2)
S1 C1 C10 O1 176.45(13)
C2 C1 C10 C13 179.1(2)
S1 C1 C10 C13 -3.9(3)
C9 O1 C10 C1 0.5(2)
C9 O1 C10 C13 -179.22(17)

loop_
_cod_related_entry_id
_cod_related_entry_database
_cod_related_entry_code
1 ChemSpider 21125396
